data_1552797
loop_
_publ_author_name
'Pal, Rumpa'
'Reddy, M. B. Madhusudana'
'Dinesh, B.'
'Venkatesha, Manjunath A.'
'Grabowsky, Simon'
'Jelsch, Christian'
'Guru Row, Tayur N.'

_publ_contact_author
;
  Dr. Rumpa Pal
;
_publ_section_title
;
 Syn vs Anti Carboxylic Acids in Hybrid Peptides: Experimental and
 Theoretical Charge Density and Chemical Bonding Analysis.
;
_journal_issue 14
_journal_name_full 'The journal of physical chemistry. A'
_journal_page_first 3665
_journal_page_last 3679
_journal_paper_doi 10.1021/acs.jpca.7b10939
_journal_volume 122
_journal_year 2018
_chemical_absolute_configuration syn
_chemical_formula_sum 'C25 H47 N3 O6'
_chemical_formula_weight 485.65
_space_group_crystal_system monoclinic
_space_group_IT_number 4
_space_group_name_Hall 'P 2yb'
_space_group_name_H-M_alt 'P 1 21 1'
_atom_sites_solution_hydrogens mixed
_audit_creation_method SHELXL-2014/7
_cell_angle_alpha 90
_cell_angle_beta 109.388(12)
_cell_angle_gamma 90
_cell_formula_units_Z 2
_cell_length_a 10.2236(11)
_cell_length_b 12.3246(10)
_cell_length_c 12.3403(14)
_cell_measurement_reflns_used 5758
_cell_measurement_temperature 100(2)
_cell_measurement_theta_max 26.0
_cell_measurement_theta_min 2.7
_cell_volume 1466.7(3)
_computing_structure_refinement 'SHELXL-2014/7 (Sheldrick, 2014)'
_diffrn_ambient_temperature 100(2)
_diffrn_measured_fraction_theta_full 0.999
_diffrn_measured_fraction_theta_max 0.999
_diffrn_measurement_device_type 'Xcalibur, Eos, Nova'
_diffrn_radiation_type MoK\a
_diffrn_radiation_wavelength 0.71073
_diffrn_reflns_av_R_equivalents 0.0641
_diffrn_reflns_av_unetI/netI 0.1165
_diffrn_reflns_Laue_measured_fraction_full 0.999
_diffrn_reflns_Laue_measured_fraction_max 0.999
_diffrn_reflns_limit_h_max 12
_diffrn_reflns_limit_h_min -12
_diffrn_reflns_limit_k_max 15
_diffrn_reflns_limit_k_min -15
_diffrn_reflns_limit_l_max 14
_diffrn_reflns_limit_l_min -15
_diffrn_reflns_number 11439
_diffrn_reflns_point_group_measured_fraction_full 0.999
_diffrn_reflns_point_group_measured_fraction_max 0.999
_diffrn_reflns_theta_full 25.242
_diffrn_reflns_theta_max 25.983
_diffrn_reflns_theta_min 2.682
_exptl_absorpt_coefficient_mu 0.078
_exptl_absorpt_correction_T_max 1.00000
_exptl_absorpt_correction_T_min 0.48019
_exptl_absorpt_correction_type multi-scan
_exptl_absorpt_process_details
;
CrysAlisPro, Agilent Technologies,
Version 1.171.36.28 (release 01-02-2013 CrysAlis171 .NET)
(compiled Feb  1 2013,16:14:44)
Empirical absorption correction using spherical harmonics,
 implemented in SCALE3 ABSPACK scaling algorithm.
;
_exptl_crystal_colour colourless
_exptl_crystal_density_diffrn 1.100
_exptl_crystal_description needle
_exptl_crystal_F_000 532
_exptl_crystal_size_max 0.381
_exptl_crystal_size_mid 0.210
_exptl_crystal_size_min 0.055
_refine_diff_density_max 0.382
_refine_diff_density_min -0.228
_refine_diff_density_rms 0.049
_refine_ls_abs_structure_details
;
 Flack x determined using 1119 quotients [(I+)-(I-)]/[(I+)+(I-)]
 (Parsons, Flack and Wagner, Acta Cryst. B69 (2013) 249-259).
;
_refine_ls_abs_structure_Flack -0.9(10)
_refine_ls_extinction_method none
_refine_ls_goodness_of_fit_ref 0.999
_refine_ls_hydrogen_treatment mixed
_refine_ls_matrix_type full
_refine_ls_number_parameters 328
_refine_ls_number_reflns 5758
_refine_ls_number_restraints 4
_refine_ls_restrained_S_all 0.999
_refine_ls_R_factor_all 0.1060
_refine_ls_R_factor_gt 0.0714
_refine_ls_shift/su_max 0.000
_refine_ls_shift/su_mean 0.000
_refine_ls_structure_factor_coef Fsqd
_refine_ls_weighting_details 'w=1/[\s^2^(Fo^2^)+(0.0497P)^2^] where P=(Fo^2^+2Fc^2^)/3'
_refine_ls_weighting_scheme calc
_refine_ls_wR_factor_gt 0.1287
_refine_ls_wR_factor_ref 0.1443
_reflns_Friedel_coverage 0.907
_reflns_Friedel_fraction_full 1.000
_reflns_Friedel_fraction_max 1.000
_reflns_number_gt 4028
_reflns_number_total 5758
_reflns_threshold_expression 'I > 2\s(I)'
_cod_data_source_file jp7b10939_si_002.cif
_cod_data_source_block shelx
_cod_original_sg_symbol_H-M 'P 21'
_cod_database_code 1552797
_shelx_shelxl_version_number 2014/7
_shelx_space_group_comment
;
The symmetry employed for this shelxl refinement is uniquely defined
by the following loop, which should always be used as a source of
symmetry information in preference to the above space-group names.
They are only intended as comments.
;
_shelx_estimated_absorpt_t_min 0.971
_shelx_estimated_absorpt_t_max 0.996

loop_
_space_group_symop_operation_xyz
'x, y, z'
'-x, y+1/2, -z'

loop_
_atom_site_label
_atom_site_type_symbol
_atom_site_fract_x
_atom_site_fract_y
_atom_site_fract_z
_atom_site_U_iso_or_equiv
_atom_site_adp_type
_atom_site_occupancy
_atom_site_site_symmetry_order
_atom_site_calc_flag
_atom_site_refinement_flags_posn
_atom_site_refinement_flags_adp
C4T C 0.6691(5) 0.4000(4) 0.2568(4) 0.0285(12) Uani 1 1 d . .
C3T C 0.7563(6) 0.5026(4) 0.2853(5) 0.0344(14) Uani 1 1 d . .
H3A H 0.8400 0.4921 0.2676 0.052 Uiso 1 1 calc R U
H3B H 0.7790 0.5188 0.3655 0.052 Uiso 1 1 calc R U
H3C H 0.7048 0.5619 0.2406 0.052 Uiso 1 1 calc R U
C2T C 0.5356(5) 0.4158(5) 0.2851(5) 0.0343(14) Uani 1 1 d . .
H2A H 0.4838 0.4752 0.2408 0.051 Uiso 1 1 calc R U
H2B H 0.5583 0.4314 0.3655 0.051 Uiso 1 1 calc R U
H2C H 0.4810 0.3508 0.2667 0.051 Uiso 1 1 calc R U
C1T C 0.7483(6) 0.3014(4) 0.3201(5) 0.0348(14) Uani 1 1 d . .
H1A H 0.6908 0.2381 0.2985 0.052 Uiso 1 1 calc R U
H1B H 0.7734 0.3126 0.4015 0.052 Uiso 1 1 calc R U
H1C H 0.8307 0.2914 0.3002 0.052 Uiso 1 1 calc R U
C0 C 0.7041(5) 0.3683(4) 0.0723(5) 0.0249(12) Uani 1 1 d . .
C1A C 0.7128(5) 0.3284(4) -0.1165(4) 0.0218(11) Uani 1 1 d . .
H4A H 0.7801 0.2712 -0.0814 0.026 Uiso 1 1 calc R U
C1B C 0.6147(5) 0.2868(4) -0.2320(4) 0.0283(13) Uani 1 1 d . .
H5A H 0.5621 0.2263 -0.2174 0.034 Uiso 1 1 calc R U
H5B H 0.5494 0.3440 -0.2675 0.034 Uiso 1 1 calc R U
C1G C 0.6849(6) 0.2499(5) -0.3176(5) 0.0354(14) Uani 1 1 d . .
H6A H 0.7423 0.3096 -0.3291 0.042 Uiso 1 1 calc R U
C1D1 C 0.5752(7) 0.2231(6) -0.4329(5) 0.058(2) Uani 1 1 d . .
H7A H 0.5177 0.1650 -0.4228 0.087 Uiso 1 1 calc R U
H7B H 0.6199 0.2014 -0.4866 0.087 Uiso 1 1 calc R U
H7C H 0.5191 0.2860 -0.4616 0.087 Uiso 1 1 calc R U
C1D2 C 0.7775(6) 0.1509(5) -0.2749(6) 0.0522(19) Uani 1 1 d . .
H8A H 0.8514 0.1692 -0.2058 0.078 Uiso 1 1 calc R U
H8B H 0.8157 0.1284 -0.3327 0.078 Uiso 1 1 calc R U
H8C H 0.7236 0.0928 -0.2595 0.078 Uiso 1 1 calc R U
C1 C 0.7921(5) 0.4289(4) -0.1351(4) 0.0237(12) Uani 1 1 d . .
C2G C 0.7826(5) 0.6280(4) -0.1676(4) 0.0227(12) Uani 1 1 d . .
H9A H 0.8832 0.6200 -0.1484 0.027 Uiso 1 1 calc R U
C2D C 0.7221(5) 0.6609(4) -0.2940(5) 0.0293(13) Uani 1 1 d . .
H10A H 0.6236 0.6772 -0.3103 0.035 Uiso 1 1 calc R U
C2E1 C 0.7324(6) 0.5706(5) -0.3758(4) 0.0380(14) Uani 1 1 d . .
H11A H 0.8278 0.5504 -0.3591 0.057 Uiso 1 1 calc R U
H11B H 0.6954 0.5959 -0.4536 0.057 Uiso 1 1 calc R U
H11C H 0.6803 0.5087 -0.3660 0.057 Uiso 1 1 calc R U
C2E2 C 0.7928(7) 0.7650(5) -0.3173(5) 0.0462(16) Uani 1 1 d . .
H12A H 0.7753 0.8238 -0.2729 0.069 Uiso 1 1 calc R U
H12B H 0.7560 0.7828 -0.3975 0.069 Uiso 1 1 calc R U
H12C H 0.8909 0.7532 -0.2959 0.069 Uiso 1 1 calc R U
C2B C 0.7559(5) 0.7124(4) -0.0866(4) 0.0234(12) Uani 1 1 d . .
H13A H 0.7870 0.7827 -0.1037 0.028 Uiso 1 1 calc R U
H13B H 0.6568 0.7172 -0.1012 0.028 Uiso 1 1 calc R U
C2A C 0.8279(5) 0.6875(4) 0.0403(4) 0.0244(12) Uani 1 1 d . .
H14A H 0.8153 0.6115 0.0545 0.029 Uiso 1 1 calc R U
H14B H 0.9266 0.7010 0.0602 0.029 Uiso 1 1 calc R U
C2 C 0.7706(5) 0.7563(4) 0.1147(4) 0.0210(11) Uani 1 1 d . .
C3G C 0.8153(5) 0.9096(4) 0.2533(4) 0.0253(12) Uani 1 1 d . .
H15A H 0.7164 0.9013 0.2424 0.030 Uiso 1 1 calc R U
C3D C 0.9008(6) 0.8832(4) 0.3808(5) 0.0357(14) Uani 1 1 d . .
H16A H 0.9991 0.8952 0.3916 0.043 Uiso 1 1 calc R U
C3E1 C 0.8821(6) 0.7651(4) 0.4078(5) 0.0428(16) Uani 1 1 d . .
H17A H 0.7857 0.7509 0.3945 0.064 Uiso 1 1 calc R U
H17B H 0.9344 0.7505 0.4867 0.064 Uiso 1 1 calc R U
H17C H 0.9144 0.7191 0.3591 0.064 Uiso 1 1 calc R U
C3E2 C 0.8598(8) 0.9589(5) 0.4619(5) 0.0550(19) Uani 1 1 d . .
H18A H 0.7610 0.9572 0.4440 0.083 Uiso 1 1 calc R U
H18B H 0.8886 1.0315 0.4530 0.083 Uiso 1 1 calc R U
H18C H 0.9040 0.9356 0.5398 0.083 Uiso 1 1 calc R U
C3B C 0.8419(5) 1.0265(4) 0.2211(4) 0.0245(12) Uani 1 1 d . .
H19A H 0.8125 1.0764 0.2693 0.029 Uiso 1 1 calc R U
H19B H 0.9409 1.0360 0.2384 0.029 Uiso 1 1 calc R U
C3A C 0.7693(5) 1.0571(4) 0.0967(5) 0.0291(13) Uani 1 1 d . .
H20A H 0.8144 1.1206 0.0788 0.035 Uiso 1 1 calc R U
H20B H 0.7799 0.9982 0.0481 0.035 Uiso 1 1 calc R U
C3 C 0.6164(5) 1.0812(4) 0.0683(5) 0.0234(12) Uani 1 1 d . .
N1 N 0.6358(4) 0.3533(3) -0.0401(4) 0.0231(10) Uani 1 1 d D .
N2 N 0.7261(4) 0.5236(3) -0.1457(3) 0.0220(9) Uani 1 1 d D .
N3 N 0.8531(4) 0.8335(3) 0.1779(4) 0.0216(10) Uani 1 1 d D .
O O 0.6165(3) 0.3801(3) 0.1325(3) 0.0275(9) Uani 1 1 d . .
O0 O 0.8308(3) 0.3715(3) 0.1140(3) 0.0342(9) Uani 1 1 d . .
O1 O 0.9071(3) 0.4180(3) -0.1479(3) 0.0288(9) Uani 1 1 d . .
O2 O 0.6496(3) 0.7426(3) 0.1147(3) 0.0252(8) Uani 1 1 d . .
O4 O 0.5589(3) 1.1070(3) -0.0418(3) 0.0303(9) Uani 1 1 d . .
H4 H 0.4762 1.1198 -0.0556 0.046 Uiso 1 1 calc R U
O3 O 0.5556(3) 1.0782(3) 0.1369(3) 0.0329(9) Uani 1 1 d . .
H1 H 0.5491(12) 0.337(4) -0.064(4) 0.023(14) Uiso 1 1 d D .
H2 H 0.650(2) 0.523(4) -0.130(3) 0.027(15) Uiso 1 1 d D .
H3 H 0.933(2) 0.843(4) 0.170(4) 0.040(17) Uiso 1 1 d D .

loop_
_atom_site_aniso_label
_atom_site_aniso_U_11
_atom_site_aniso_U_22
_atom_site_aniso_U_33
_atom_site_aniso_U_23
_atom_site_aniso_U_13
_atom_site_aniso_U_12
C4T 0.037(3) 0.023(3) 0.029(3) -0.002(2) 0.016(2) -0.003(2)
C3T 0.044(4) 0.026(3) 0.033(3) -0.002(3) 0.013(3) -0.006(3)
C2T 0.045(3) 0.027(3) 0.038(3) -0.002(3) 0.023(3) -0.001(3)
C1T 0.042(3) 0.024(3) 0.042(3) -0.002(3) 0.020(3) 0.001(3)
C0 0.026(3) 0.014(3) 0.036(3) 0.001(2) 0.012(2) -0.003(2)
C1A 0.019(3) 0.020(3) 0.030(3) -0.005(2) 0.013(2) 0.001(2)
C1B 0.025(3) 0.023(3) 0.042(3) -0.001(3) 0.017(3) -0.005(2)
C1G 0.035(3) 0.036(3) 0.041(4) -0.009(3) 0.020(3) -0.014(3)
C1D1 0.064(5) 0.070(5) 0.043(4) -0.012(4) 0.021(3) -0.018(4)
C1D2 0.039(4) 0.057(4) 0.066(5) -0.030(4) 0.025(3) -0.007(3)
C1 0.021(3) 0.031(3) 0.020(3) -0.002(2) 0.008(2) 0.001(2)
C2G 0.016(3) 0.026(3) 0.030(3) -0.006(2) 0.013(2) -0.004(2)
C2D 0.024(3) 0.028(3) 0.040(3) 0.000(3) 0.016(2) 0.002(2)
C2E1 0.037(3) 0.047(4) 0.029(3) 0.000(3) 0.008(3) 0.016(3)
C2E2 0.057(4) 0.048(4) 0.040(4) 0.005(3) 0.025(3) -0.012(3)
C2B 0.021(3) 0.016(3) 0.038(3) 0.000(2) 0.015(2) -0.001(2)
C2A 0.020(3) 0.019(3) 0.036(3) -0.008(2) 0.012(2) -0.002(2)
C2 0.018(3) 0.016(3) 0.028(3) 0.000(2) 0.007(2) 0.003(2)
C3G 0.028(3) 0.015(3) 0.038(3) -0.004(2) 0.019(2) -0.007(2)
C3D 0.042(3) 0.027(3) 0.041(4) -0.005(3) 0.019(3) -0.007(3)
C3E1 0.054(4) 0.034(4) 0.045(4) -0.001(3) 0.022(3) -0.006(3)
C3E2 0.090(5) 0.041(4) 0.040(4) -0.005(3) 0.029(4) -0.012(4)
C3B 0.015(3) 0.019(3) 0.043(3) -0.002(3) 0.014(2) -0.001(2)
C3A 0.020(3) 0.026(3) 0.045(4) 0.004(3) 0.016(3) 0.001(2)
C3 0.025(3) 0.011(3) 0.036(3) -0.002(2) 0.011(2) 0.000(2)
N1 0.016(2) 0.025(2) 0.031(3) -0.005(2) 0.0113(19) -0.0051(19)
N2 0.018(2) 0.022(2) 0.031(3) -0.001(2) 0.0143(19) 0.0010(19)
N3 0.018(2) 0.016(2) 0.032(3) 0.0004(19) 0.0101(19) -0.0002(18)
O 0.030(2) 0.024(2) 0.034(2) -0.0075(17) 0.0173(16) -0.0021(16)
O0 0.026(2) 0.043(2) 0.034(2) -0.0048(19) 0.0104(17) -0.0016(18)
O1 0.0164(17) 0.028(2) 0.047(2) -0.0033(18) 0.0178(16) 0.0011(16)
O2 0.0159(18) 0.0237(19) 0.039(2) -0.0031(17) 0.0130(16) -0.0022(15)
O4 0.024(2) 0.025(2) 0.042(2) 0.0049(17) 0.0104(17) 0.0061(15)
O3 0.022(2) 0.035(2) 0.045(2) 0.004(2) 0.0162(18) 0.0035(16)

loop_
_atom_type_symbol
_atom_type_description
_atom_type_scat_dispersion_real
_atom_type_scat_dispersion_imag
_atom_type_scat_source
C C 0.0033 0.0016 'International Tables Vol C Tables 4.2.6.8 and 6.1.1.4'
H H 0.0000 0.0000 'International Tables Vol C Tables 4.2.6.8 and 6.1.1.4'
N N 0.0061 0.0033 'International Tables Vol C Tables 4.2.6.8 and 6.1.1.4'
O O 0.0106 0.0060 'International Tables Vol C Tables 4.2.6.8 and 6.1.1.4'

loop_
_geom_angle_atom_site_label_1
_geom_angle_atom_site_label_2
_geom_angle_atom_site_label_3
_geom_angle
O C4T C3T 111.3(4)
O C4T C1T 110.5(4)
C3T C4T C1T 112.0(4)
O C4T C2T 102.4(4)
C3T C4T C2T 109.9(4)
C1T C4T C2T 110.3(4)
C4T C3T H3A 109.5
C4T C3T H3B 109.5
H3A C3T H3B 109.5
C4T C3T H3C 109.5
H3A C3T H3C 109.5
H3B C3T H3C 109.5
C4T C2T H2A 109.5
C4T C2T H2B 109.5
H2A C2T H2B 109.5
C4T C2T H2C 109.5
H2A C2T H2C 109.5
H2B C2T H2C 109.5
C4T C1T H1A 109.5
C4T C1T H1B 109.5
H1A C1T H1B 109.5
C4T C1T H1C 109.5
H1A C1T H1C 109.5
H1B C1T H1C 109.5
O0 C0 N1 123.5(5)
O0 C0 O 124.7(5)
N1 C0 O 111.8(4)
N1 C1A C1B 110.3(4)
N1 C1A C1 110.7(4)
C1B C1A C1 110.2(4)
N1 C1A H4A 108.5
C1B C1A H4A 108.5
C1 C1A H4A 108.5
C1G C1B C1A 115.4(4)
C1G C1B H5A 108.4
C1A C1B H5A 108.4
C1G C1B H5B 108.4
C1A C1B H5B 108.4
H5A C1B H5B 107.5
C1D1 C1G C1D2 109.1(5)
C1D1 C1G C1B 109.8(5)
C1D2 C1G C1B 112.3(5)
C1D1 C1G H6A 108.5
C1D2 C1G H6A 108.5
C1B C1G H6A 108.5
C1G C1D1 H7A 109.5
C1G C1D1 H7B 109.5
H7A C1D1 H7B 109.5
C1G C1D1 H7C 109.5
H7A C1D1 H7C 109.5
H7B C1D1 H7C 109.5
C1G C1D2 H8A 109.5
C1G C1D2 H8B 109.5
H8A C1D2 H8B 109.5
C1G C1D2 H8C 109.5
H8A C1D2 H8C 109.5
H8B C1D2 H8C 109.5
O1 C1 N2 123.4(5)
O1 C1 C1A 120.0(4)
N2 C1 C1A 116.4(4)
N2 C2G C2B 108.0(4)
N2 C2G C2D 111.6(4)
C2B C2G C2D 112.8(4)
N2 C2G H9A 108.1
C2B C2G H9A 108.1
C2D C2G H9A 108.1
C2E1 C2D C2G 112.7(4)
C2E1 C2D C2E2 110.1(5)
C2G C2D C2E2 110.7(4)
C2E1 C2D H10A 107.7
C2G C2D H10A 107.7
C2E2 C2D H10A 107.7
C2D C2E1 H11A 109.5
C2D C2E1 H11B 109.5
H11A C2E1 H11B 109.5
C2D C2E1 H11C 109.5
H11A C2E1 H11C 109.5
H11B C2E1 H11C 109.5
C2D C2E2 H12A 109.5
C2D C2E2 H12B 109.5
H12A C2E2 H12B 109.5
C2D C2E2 H12C 109.5
H12A C2E2 H12C 109.5
H12B C2E2 H12C 109.5
C2A C2B C2G 113.9(4)
C2A C2B H13A 108.8
C2G C2B H13A 108.8
C2A C2B H13B 108.8
C2G C2B H13B 108.8
H13A C2B H13B 107.7
C2 C2A C2B 111.1(4)
C2 C2A H14A 109.4
C2B C2A H14A 109.4
C2 C2A H14B 109.4
C2B C2A H14B 109.4
H14A C2A H14B 108.0
O2 C2 N3 121.9(4)
O2 C2 C2A 120.7(4)
N3 C2 C2A 117.3(4)
N3 C3G C3B 109.2(4)
N3 C3G C3D 109.3(4)
C3B C3G C3D 111.5(4)
N3 C3G H15A 108.9
C3B C3G H15A 108.9
C3D C3G H15A 108.9
C3E1 C3D C3E2 111.1(5)
C3E1 C3D C3G 110.6(5)
C3E2 C3D C3G 110.5(5)
C3E1 C3D H16A 108.2
C3E2 C3D H16A 108.2
C3G C3D H16A 108.2
C3D C3E1 H17A 109.5
C3D C3E1 H17B 109.5
H17A C3E1 H17B 109.5
C3D C3E1 H17C 109.5
H17A C3E1 H17C 109.5
H17B C3E1 H17C 109.5
C3D C3E2 H18A 109.5
C3D C3E2 H18B 109.5
H18A C3E2 H18B 109.5
C3D C3E2 H18C 109.5
H18A C3E2 H18C 109.5
H18B C3E2 H18C 109.5
C3A C3B C3G 115.2(4)
C3A C3B H19A 108.5
C3G C3B H19A 108.5
C3A C3B H19B 108.5
C3G C3B H19B 108.5
H19A C3B H19B 107.5
C3 C3A C3B 113.8(4)
C3 C3A H20A 108.8
C3B C3A H20A 108.8
C3 C3A H20B 108.8
C3B C3A H20B 108.8
H20A C3A H20B 107.7
O3 C3 O4 124.7(5)
O3 C3 C3A 124.4(5)
O4 C3 C3A 110.9(4)
C0 N1 C1A 119.6(4)
C0 N1 H1 121(3)
C1A N1 H1 116(3)
C1 N2 C2G 124.6(4)
C1 N2 H2 116(4)
C2G N2 H2 119(4)
C2 N3 C3G 125.4(4)
C2 N3 H3 118(4)
C3G N3 H3 117(4)
C0 O C4T 120.9(4)
C3 O4 H4 109.5

loop_
_geom_bond_atom_site_label_1
_geom_bond_atom_site_label_2
_geom_bond_distance
C4T O 1.469(6)
C4T C3T 1.520(7)
C4T C1T 1.524(7)
C4T C2T 1.529(7)
C3T H3A 0.9600
C3T H3B 0.9600
C3T H3C 0.9600
C2T H2A 0.9600
C2T H2B 0.9600
C2T H2C 0.9600
C1T H1A 0.9600
C1T H1B 0.9600
C1T H1C 0.9600
C0 O0 1.225(6)
C0 N1 1.343(6)
C0 O 1.347(6)
C1A N1 1.448(6)
C1A C1B 1.533(7)
C1A C1 1.538(7)
C1A H4A 0.9800
C1B C1G 1.530(7)
C1B H5A 0.9700
C1B H5B 0.9700
C1G C1D1 1.527(8)
C1G C1D2 1.527(8)
C1G H6A 0.9800
C1D1 H7A 0.9600
C1D1 H7B 0.9600
C1D1 H7C 0.9600
C1D2 H8A 0.9600
C1D2 H8B 0.9600
C1D2 H8C 0.9600
C1 O1 1.244(6)
C1 N2 1.333(6)
C2G N2 1.473(6)
C2G C2B 1.529(7)
C2G C2D 1.529(7)
C2G H9A 0.9800
C2D C2E1 1.530(7)
C2D C2E2 1.545(7)
C2D H10A 0.9800
C2E1 H11A 0.9600
C2E1 H11B 0.9600
C2E1 H11C 0.9600
C2E2 H12A 0.9600
C2E2 H12B 0.9600
C2E2 H12C 0.9600
C2B C2A 1.525(7)
C2B H13A 0.9700
C2B H13B 0.9700
C2A C2 1.504(7)
C2A H14A 0.9700
C2A H14B 0.9700
C2 O2 1.248(6)
C2 N3 1.337(6)
C3G N3 1.461(6)
C3G C3B 1.542(7)
C3G C3D 1.559(7)
C3G H15A 0.9800
C3D C3E1 1.520(8)
C3D C3E2 1.525(8)
C3D H16A 0.9800
C3E1 H17A 0.9600
C3E1 H17B 0.9600
C3E1 H17C 0.9600
C3E2 H18A 0.9600
C3E2 H18B 0.9600
C3E2 H18C 0.9600
C3B C3A 1.515(7)
C3B H19A 0.9700
C3B H19B 0.9700
C3A C3 1.514(7)
C3A H20A 0.9700
C3A H20B 0.9700
C3 O3 1.206(6)
C3 O4 1.328(6)
N1 H1 0.8599(15)
N2 H2 0.8600(15)
N3 H3 0.8600(15)
O4 H4 0.8200

loop_
_geom_hbond_atom_site_label_D
_geom_hbond_atom_site_label_H
_geom_hbond_atom_site_label_A
_geom_hbond_distance_DH
_geom_hbond_distance_HA
_geom_hbond_distance_DA
_geom_hbond_angle_DHA
_geom_hbond_site_symmetry_A
C1T H1C O0 0.96 2.50 3.058(7) 116.9 .
C1B H5A O4 0.97 2.63 3.411(6) 137.9 1_545
C3B H19B O1 0.97 2.63 3.276(6) 124.0 2_755
O4 H4 O2 0.82 1.96 2.622(5) 136.7 2_655
N1 H1 O2 0.8599(15) 2.241(15) 3.072(5) 162(4) 2_645
N2 H2 O3 0.8600(15) 2.185(19) 2.995(5) 157(4) 2_645
N3 H3 O1 0.8600(15) 1.98(2) 2.799(5) 159(5) 2_755
C3T H3A O0 0.96 2.39 2.954(6) 117.5 .
C1T H1C O0 0.96 2.50 3.058(7) 116.9 .
C1B H5A O4 0.97 2.63 3.411(6) 137.9 1_545
C3B H19B O1 0.97 2.63 3.276(6) 124.0 2_755
O4 H4 O2 0.82 1.96 2.622(5) 136.7 2_655
N1 H1 O2 0.8599(15) 2.241(15) 3.072(5) 162(4) 2_645
N2 H2 O3 0.8600(15) 2.185(19) 2.995(5) 157(4) 2_645
N3 H3 O1 0.8600(15) 1.98(2) 2.799(5) 159(5) 2_755

loop_
_geom_torsion_atom_site_label_1
_geom_torsion_atom_site_label_2
_geom_torsion_atom_site_label_3
_geom_torsion_atom_site_label_4
_geom_torsion
N1 C1A C1B C1G -175.8(4)
C1 C1A C1B C1G 61.6(6)
C1A C1B C1G C1D1 -173.5(5)
C1A C1B C1G C1D2 64.9(6)
N1 C1A C1 O1 145.8(4)
C1B C1A C1 O1 -91.9(5)
N1 C1A C1 N2 -39.6(6)
C1B C1A C1 N2 82.7(5)
N2 C2G C2D C2E1 -50.9(6)
C2B C2G C2D C2E1 -172.6(4)
N2 C2G C2D C2E2 -174.7(4)
C2B C2G C2D C2E2 63.6(5)
N2 C2G C2B C2A 62.3(5)
C2D C2G C2B C2A -173.9(4)
C2G C2B C2A C2 -165.9(4)
C2B C2A C2 O2 68.3(6)
C2B C2A C2 N3 -110.3(5)
N3 C3G C3D C3E1 -54.5(6)
C3B C3G C3D C3E1 -175.4(4)
N3 C3G C3D C3E2 -178.0(4)
C3B C3G C3D C3E2 61.2(6)
N3 C3G C3B C3A 55.7(5)
C3D C3G C3B C3A 176.6(4)
C3G C3B C3A C3 77.0(5)
C3B C3A C3 O3 0.9(7)
C3B C3A C3 O4 -179.8(4)
O0 C0 N1 C1A 6.5(7)
O C0 N1 C1A -173.9(4)
C1B C1A N1 C0 165.7(4)
C1 C1A N1 C0 -72.0(5)
O1 C1 N2 C2G -3.5(8)
C1A C1 N2 C2G -177.9(4)
C2B C2G N2 C1 -134.7(5)
C2D C2G N2 C1 100.8(5)
O2 C2 N3 C3G 0.1(7)
C2A C2 N3 C3G 178.6(4)
C3B C3G N3 C2 -126.1(5)
C3D C3G N3 C2 111.6(5)
O0 C0 O C4T 0.9(7)
N1 C0 O C4T -178.6(4)
C3T C4T O C0 58.7(6)
C1T C4T O C0 -66.4(5)
C2T C4T O C0 176.0(4)
